data_2020727
loop_
_publ_author_name
'Stinghen, Danilo'
'R\"udiger, Andr\'e Luis'
'Giese, Siddhartha O. K.'
'Nunes, Giovana G.'
'Soares, Ja\'isa F.'
'Hughes, David L.'

_publ_section_title
;
 Cobalt(II) chloride adducts with acetonitrile, propan-2-ol and
 tetrahydrofuran: considerations on nuclearity, reactivity and synthetic
 applications
;
_journal_coeditor_code KY3112
_journal_issue 2
_journal_name_full 'Acta Crystallographica Section C'
_journal_page_first 104
_journal_page_last 114
_journal_paper_doi 10.1107/S2053229617000705
_journal_volume 73
_journal_year 2017
_chemical_formula_iupac '[Co2 Cl4 (C3 H8 O1)4]'
_chemical_formula_moiety 'C12 H32 Cl4 Co2 O4'
_chemical_formula_structural {Cl2Co(mu-Cl)2Co(HOPri)4}n
_chemical_formula_sum 'C12 H32 Cl4 Co2 O4'
_chemical_formula_weight 500.03
_chemical_name_common 'Cobalt complex 2'
_chemical_name_systematic
<i>catena</i>-Poly[[tetrakis(propan-2-ol-\k<i>O</i>)cobalt(II)]-\m-chlorido-[dichloridocobalt(II)]-\m-chlorido]
_space_group_crystal_system monoclinic
_space_group_IT_number 15
_space_group_name_Hall '-C 2yc'
_space_group_name_H-M_alt 'C 1 2/c 1'
_symmetry_space_group_name_Hall '-C 2yc'
_symmetry_space_group_name_H-M 'C 1 2/c 1'
_atom_sites_solution_hydrogens mixed
_atom_sites_solution_primary dual
_audit_creation_method SHELXL-2014/7
_cell_angle_alpha 90
_cell_angle_beta 116.411(2)
_cell_angle_gamma 90
_cell_formula_units_Z 4
_cell_length_a 16.5619(9)
_cell_length_b 9.4778(5)
_cell_length_c 15.6842(9)
_cell_measurement_reflns_used 9907
_cell_measurement_temperature 100(2)
_cell_measurement_theta_max 28.30
_cell_measurement_theta_min 2.90
_cell_volume 2205.0(2)
_computing_cell_refinement
;
SAINT (Bruker, 2013)
;
_computing_data_collection
;
APEX3 (Bruker, 2015)
;
_computing_data_reduction
;
SAINT (Bruker, 2013)
;
_computing_molecular_graphics
;
ORTEP (Johnson, 1976) and ORTEP-3 (Farrugia, 2012)
;
_computing_publication_material
;
SHELXL2014 (Sheldrick, 2015b) and WinGX (Farrugia, 2012)
;
_computing_structure_refinement
;
SHELXL2014 (Sheldrick, 2015b)
;
_computing_structure_solution
;
SHELXT2014 (Sheldrick, 2015a)
;
_diffrn_ambient_temperature 100(2)
_diffrn_detector_area_resol_mean 10.4167
_diffrn_measured_fraction_theta_full 0.997
_diffrn_measured_fraction_theta_max 0.997
_diffrn_measurement_device_type 'Bruker D8 Venture/Photon 100 CMOS'
_diffrn_measurement_method '\f and \w scans'
_diffrn_radiation_monochromator graphite
_diffrn_radiation_type MoK\a
_diffrn_radiation_wavelength 0.71073
_diffrn_reflns_av_R_equivalents 0.0695
_diffrn_reflns_limit_h_max 21
_diffrn_reflns_limit_h_min -21
_diffrn_reflns_limit_k_max 12
_diffrn_reflns_limit_k_min -12
_diffrn_reflns_limit_l_max 20
_diffrn_reflns_limit_l_min -20
_diffrn_reflns_number 43674
_diffrn_reflns_theta_full 25.242
_diffrn_reflns_theta_max 27.496
_diffrn_reflns_theta_min 4.289
_exptl_absorpt_coefficient_mu 1.999
_exptl_absorpt_correction_T_max 0.7457
_exptl_absorpt_correction_T_min 0.6680
_exptl_absorpt_correction_type multi-scan
_exptl_absorpt_process_details
;
(SADABS; Bruker, 2014)
;
_exptl_crystal_colour 'light blue'
_exptl_crystal_density_diffrn 1.506
_exptl_crystal_description plate
_exptl_crystal_F_000 1032
_exptl_crystal_size_max 0.286
_exptl_crystal_size_mid 0.233
_exptl_crystal_size_min 0.081
_refine_diff_density_max 0.826
_refine_diff_density_min -0.515
_refine_ls_extinction_method none
_refine_ls_goodness_of_fit_ref 1.078
_refine_ls_hydrogen_treatment mixed
_refine_ls_matrix_type full
_refine_ls_number_parameters 114
_refine_ls_number_reflns 2538
_refine_ls_number_restraints 2
_refine_ls_restrained_S_all 1.077
_refine_ls_R_factor_all 0.0349
_refine_ls_R_factor_gt 0.0266
_refine_ls_shift/su_max 0.001
_refine_ls_shift/su_mean 0.000
_refine_ls_structure_factor_coef Fsqd
_refine_ls_weighting_details 'w=1/[\s^2^(Fo^2^)+(0.0485P)^2^+0.0879P] where P=(Fo^2^+2Fc^2^)/3'
_refine_ls_weighting_scheme calc
_refine_ls_wR_factor_gt 0.0700
_refine_ls_wR_factor_ref 0.0730
_reflns_number_gt 2199
_reflns_number_total 2538
_reflns_threshold_expression 'I > 2\s(I)'
_cod_data_source_file ky3112sup1.cif
_cod_data_source_block compound-2'
_cod_database_code 2020727
_shelx_space_group_comment
;
The symmetry employed for this shelxl refinement is uniquely defined
by the following loop, which should always be used as a source of
symmetry information in preference to the above space-group names.
They are only intended as comments.
;
_shelx_estimated_absorpt_t_min 0.599
_shelx_estimated_absorpt_t_max 0.855

loop_
_space_group_symop_operation_xyz
'x, y, z'
'-x, y, -z+1/2'
'x+1/2, y+1/2, z'
'-x+1/2, y+1/2, -z+1/2'
'-x, -y, -z'
'x, -y, z-1/2'
'-x+1/2, -y+1/2, -z'
'x+1/2, -y+1/2, z-1/2'

loop_
_atom_site_type_symbol
_atom_site_label
_atom_site_fract_x
_atom_site_fract_y
_atom_site_fract_z
_atom_site_U_iso_or_equiv
_atom_site_adp_type
_atom_site_calc_flag
_atom_site_occupancy
Co Co1 0.5000 0.5000 0.5000 0.00902(10) Uani d 1
Co Co2 0.5000 0.52686(3) 0.2500 0.01039(10) Uani d 1
Cl Cl1 0.51520(3) 0.65613(4) 0.37870(3) 0.01394(11) Uani d 1
Cl Cl2 0.37147(3) 0.39771(5) 0.19750(3) 0.01507(12) Uani d 1
O O1 0.45122(9) 0.66345(12) 0.54980(10) 0.0145(3) Uani d 1
C C10 0.45036(12) 0.81465(18) 0.53165(13) 0.0144(4) Uani d 1
H H10 0.4899 0.8324 0.4997 0.017 Uiso calc 1
C C11 0.35586(16) 0.8579(2) 0.46434(17) 0.0366(6) Uani d 1
H H11A 0.3551 0.9582 0.4487 0.055 Uiso calc 1
H H11B 0.3160 0.8419 0.4945 0.055 Uiso calc 1
H H11C 0.3349 0.8017 0.4059 0.055 Uiso calc 1
C C12 0.48898(14) 0.8938(2) 0.62454(13) 0.0206(4) Uani d 1
H H12A 0.4921 0.9946 0.6123 0.031 Uiso calc 1
H H12B 0.5497 0.8584 0.6654 0.031 Uiso calc 1
H H12C 0.4503 0.8800 0.6563 0.031 Uiso calc 1
O O2 0.62701(9) 0.55147(15) 0.60069(10) 0.0176(3) Uani d 1
C C20 0.70995(12) 0.59233(19) 0.59773(14) 0.0148(4) Uani d 1
H H20 0.7068 0.5614 0.5354 0.018 Uiso calc 1
C C21 0.71953(16) 0.7510(2) 0.60417(16) 0.0295(5) Uani d 1
H H21A 0.7747 0.7785 0.6000 0.044 Uiso calc 1
H H21B 0.7228 0.7832 0.6650 0.044 Uiso calc 1
H H21C 0.6673 0.7943 0.5517 0.044 Uiso calc 1
C C22 0.78836(15) 0.5186(2) 0.67626(17) 0.0280(5) Uani d 1
H H22A 0.8444 0.5461 0.6740 0.042 Uiso calc 1
H H22B 0.7803 0.4163 0.6679 0.042 Uiso calc 1
H H22C 0.7913 0.5454 0.7379 0.042 Uiso calc 1
H H1 0.4247(16) 0.644(3) 0.5815(17) 0.040(8) Uiso d 1
H H2 0.6300(16) 0.562(3) 0.6529(13) 0.025(6) Uiso d 1

loop_
_atom_site_aniso_label
_atom_site_aniso_U_11
_atom_site_aniso_U_22
_atom_site_aniso_U_33
_atom_site_aniso_U_12
_atom_site_aniso_U_13
_atom_site_aniso_U_23
Co1 0.01228(18) 0.00627(16) 0.00915(18) 0.00068(12) 0.00534(14) -0.00011(12)
Co2 0.01247(18) 0.01045(17) 0.00877(18) 0.000 0.00519(14) 0.000
Cl1 0.0238(2) 0.0093(2) 0.0113(2) -0.00129(15) 0.01021(18) -0.00060(14)
Cl2 0.0143(2) 0.0180(2) 0.0139(2) -0.00370(16) 0.00719(18) -0.00318(16)
O1 0.0250(7) 0.0068(6) 0.0178(7) 0.0030(5) 0.0150(6) 0.0022(5)
C10 0.0227(10) 0.0067(8) 0.0152(9) 0.0015(7) 0.0095(8) 0.0018(7)
C11 0.0373(13) 0.0208(11) 0.0310(13) 0.0106(10) -0.0035(11) 0.0052(10)
C12 0.0278(11) 0.0139(10) 0.0206(11) -0.0022(7) 0.0114(9) -0.0038(7)
O2 0.0151(7) 0.0273(8) 0.0120(7) -0.0060(5) 0.0075(6) -0.0042(6)
C20 0.0130(8) 0.0174(9) 0.0167(9) -0.0011(7) 0.0090(7) -0.0008(7)
C21 0.0345(12) 0.0185(10) 0.0336(13) -0.0069(9) 0.0136(10) -0.0022(9)
C22 0.0209(11) 0.0342(12) 0.0270(12) 0.0080(9) 0.0090(10) 0.0026(9)

loop_
_atom_type_symbol
_atom_type_description
_atom_type_scat_dispersion_real
_atom_type_scat_dispersion_imag
_atom_type_scat_source
C C 0.0033 0.0016 'International Tables Vol C Tables 4.2.6.8 and 6.1.1.4'
H H 0.0000 0.0000 'International Tables Vol C Tables 4.2.6.8 and 6.1.1.4'
O O 0.0106 0.0060 'International Tables Vol C Tables 4.2.6.8 and 6.1.1.4'
Cl Cl 0.1484 0.1585 'International Tables Vol C Tables 4.2.6.8 and 6.1.1.4'
Co Co 0.3494 0.9721 'International Tables Vol C Tables 4.2.6.8 and 6.1.1.4'

loop_
_geom_angle_atom_site_label_1
_geom_angle_atom_site_label_2
_geom_angle_atom_site_label_3
_geom_angle_site_symmetry_1
_geom_angle_site_symmetry_3
_geom_angle
O2 Co1 O2 . 5_666 180.00(6)
O2 Co1 O1 . 5_666 91.72(5)
O2 Co1 O1 5_666 5_666 88.28(5)
O2 Co1 O1 . . 88.28(5)
O2 Co1 O1 5_666 . 91.72(5)
O1 Co1 O1 5_666 . 180.00(7)
O2 Co1 Cl1 . . 91.67(4)
O2 Co1 Cl1 5_666 . 88.33(4)
O1 Co1 Cl1 5_666 . 88.13(4)
O1 Co1 Cl1 . . 91.87(4)
O2 Co1 Cl1 . 5_666 88.33(4)
O2 Co1 Cl1 5_666 5_666 91.67(4)
O1 Co1 Cl1 5_666 5_666 91.87(4)
O1 Co1 Cl1 . 5_666 88.13(4)
Cl1 Co1 Cl1 . 5_666 180.00(2)
Cl2 Co2 Cl2 . 2_655 114.70(3)
Cl2 Co2 Cl1 . 2_655 104.628(16)
Cl2 Co2 Cl1 2_655 2_655 109.141(15)
Cl2 Co2 Cl1 . . 109.141(15)
Cl2 Co2 Cl1 2_655 . 104.629(16)
Cl1 Co2 Cl1 2_655 . 114.91(3)
Co2 Cl1 Co1 . . 110.234(18)
C10 O1 Co1 . . 129.58(11)
C10 O1 H1 . . 112.0(19)
Co1 O1 H1 . . 118.3(19)
O1 C10 C11 . . 108.73(16)
O1 C10 C12 . . 109.73(15)
C11 C10 C12 . . 113.89(17)
O1 C10 H10 . . 108.1
C11 C10 H10 . . 108.1
C12 C10 H10 . . 108.1
C10 C11 H11A . . 109.5
C10 C11 H11B . . 109.5
H11A C11 H11B . . 109.5
C10 C11 H11C . . 109.5
H11A C11 H11C . . 109.5
H11B C11 H11C . . 109.5
C10 C12 H12A . . 109.5
C10 C12 H12B . . 109.5
H12A C12 H12B . . 109.5
C10 C12 H12C . . 109.5
H12A C12 H12C . . 109.5
H12B C12 H12C . . 109.5
C20 O2 Co1 . . 134.60(11)
C20 O2 H2 . . 111.8(18)
Co1 O2 H2 . . 113.0(18)
O2 C20 C22 . . 109.57(16)
O2 C20 C21 . . 109.70(16)
C22 C20 C21 . . 112.36(18)
O2 C20 H20 . . 108.4
C22 C20 H20 . . 108.4
C21 C20 H20 . . 108.4
C20 C21 H21A . . 109.5
C20 C21 H21B . . 109.5
H21A C21 H21B . . 109.5
C20 C21 H21C . . 109.5
H21A C21 H21C . . 109.5
H21B C21 H21C . . 109.5
C20 C22 H22A . . 109.5
C20 C22 H22B . . 109.5
H22A C22 H22B . . 109.5
C20 C22 H22C . . 109.5
H22A C22 H22C . . 109.5
H22B C22 H22C . . 109.5

loop_
_geom_bond_atom_site_label_1
_geom_bond_atom_site_label_2
_geom_bond_site_symmetry_2
_geom_bond_distance
Co1 O2 . 2.0498(13)
Co1 O2 5_666 2.0498(13)
Co1 O1 5_666 2.0552(12)
Co1 O1 . 2.0552(12)
Co1 Cl1 . 2.5097(4)
Co1 Cl1 5_666 2.5098(4)
Co2 Cl2 . 2.2690(5)
Co2 Cl2 2_655 2.2689(5)
Co2 Cl1 2_655 2.2775(4)
Co2 Cl1 . 2.2775(4)
O1 C10 . 1.460(2)
O1 H1 . 0.817(16)
C10 C11 . 1.504(3)
C10 C12 . 1.505(2)
C10 H10 . 1.0000
C11 H11A . 0.9800
C11 H11B . 0.9800
C11 H11C . 0.9800
C12 H12A . 0.9800
C12 H12B . 0.9800
C12 H12C . 0.9800
O2 C20 . 1.448(2)
O2 H2 . 0.804(16)
C20 C22 . 1.506(3)
C20 C21 . 1.511(3)
C20 H20 . 1.0000
C21 H21A . 0.9800
C21 H21B . 0.9800
C21 H21C . 0.9800
C22 H22A . 0.9800
C22 H22B . 0.9800
C22 H22C . 0.9800

loop_
_geom_hbond_atom_site_label_D
_geom_hbond_atom_site_label_H
_geom_hbond_atom_site_label_A
_geom_hbond_site_symmetry_A
_geom_hbond_distance_DH
_geom_hbond_distance_HA
_geom_hbond_distance_DA
_geom_hbond_angle_DHA
O2 H2 Cl2 5_666 0.804(16) 2.388(16) 3.1907(15) 176(2)
O1 H1 Cl2 6_566 0.817(16) 2.381(17) 3.1888(13) 170(3)

loop_
_geom_torsion_atom_site_label_1
_geom_torsion_atom_site_label_2
_geom_torsion_atom_site_label_3
_geom_torsion_atom_site_label_4
_geom_torsion
Co1 O1 C10 C11 105.60(17)
Co1 O1 C10 C12 -129.23(14)
Co1 O2 C20 C22 -138.24(15)
Co1 O2 C20 C21 97.97(19)

_cod_database_fobs_code 2020727
